data_7131591
loop_
_publ_author_name
'Gore, Babasaheb Sopan'
'Wang, Jeh-Jeng'

_publ_section_title
;
 Visible-light-induced oxidant/additive-free atom-economic synthesis of
 multifunctionalized cyclopropanes <i>via</i> energy transfer.
;
_journal_issue 39
_journal_name_full 'Chemical communications (Cambridge, England)'
_journal_page_first 5878
_journal_page_last 5881
_journal_paper_doi 10.1039/d3cc01021j
_journal_volume 59
_journal_year 2023
_chemical_formula_moiety 'C32 H30 O4'
_chemical_formula_sum 'C32 H30 O4'
_chemical_formula_weight 478.56
_space_group_crystal_system monoclinic
_space_group_IT_number 15
_space_group_name_Hall '-C 2yc'
_space_group_name_H-M_alt 'C 1 2/c 1'
_atom_sites_solution_hydrogens geom
_atom_sites_solution_primary dual
_audit_creation_date 2021-12-09
_audit_creation_method
;
Olex2 1.3-ac4
(compiled 2019.04.23 svn.r3594 for Rigaku Oxford Diffraction, GUI svn.r5739)
;
_audit_update_record
;
2022-12-14 deposited with the CCDC.	2023-04-11 downloaded from the CCDC.
;
_cell_angle_alpha 90
_cell_angle_beta 105.782(2)
_cell_angle_gamma 90
_cell_formula_units_Z 8
_cell_length_a 16.1917(2)
_cell_length_b 13.3905(2)
_cell_length_c 24.2721(4)
_cell_measurement_reflns_used 37374
_cell_measurement_temperature 113(2)
_cell_measurement_theta_max 26.9840
_cell_measurement_theta_min 1.7610
_cell_volume 5064.17(14)
_computing_cell_refinement 'CrysAlisPro 1.171.41.56a (Rigaku OD, 2020)'
_computing_data_collection 'CrysAlisPro 1.171.41.56a (Rigaku OD, 2020)'
_computing_data_reduction 'CrysAlisPro 1.171.41.56a (Rigaku OD, 2020)'
_computing_molecular_graphics 'Olex2 (Dolomanov et al., 2009)'
_computing_publication_material 'Olex2 (Dolomanov et al., 2009)'
_computing_structure_refinement 'ShelXL (Sheldrick, 2015)'
_computing_structure_solution 'ShelXT (Sheldrick, 2015)'
_diffrn_ambient_temperature 113(2)
_diffrn_detector 'Hybrid Pixel Array Detector'
_diffrn_detector_area_resol_mean 10.0000
_diffrn_measured_fraction_theta_full 1.000
_diffrn_measured_fraction_theta_max 1.000
_diffrn_measurement_details
;
List of Runs (angles in degrees, time in seconds):

  # Type    Start    End  Width  t~exp~   \w     \q     \k     \f   Frames
#--------------------------------------------------------------------------
  1  \w    -79.00  41.00   0.50   19.71    --   10.60 -57.00-120.00  240
  2  \w    -17.00 100.00   0.50   19.71    --   10.60  82.00 -30.00  234
  3  \w    -17.00 100.00   0.50   19.71    --   10.60  82.00  30.00  234
  4  \w    -20.00 100.00   0.50   19.71    --   10.60  57.00 -30.00  240
  5  \w    -79.00  36.00   0.50   19.71    --   10.60 -77.00  30.00  230
  6  \w    -17.00 100.00   0.50   19.71    --   10.60  82.00  90.00  234
  7  \w    -79.00  36.00   0.50   19.71    --   10.60 -77.00-120.00  230
  8  \w    -17.00 100.00   0.50   19.71    --   10.60  82.00   0.00  234
  9  \w    -15.00 100.00   0.50   19.71    --   10.60  77.00-150.00  230
 10  \w    -79.00  37.00   0.50   19.71    --   10.60 -78.00 -14.58  232
 11  \w    -79.00 -12.00   0.50   19.71    --   10.60 -57.00 150.00  134
 12  \w    -79.00  41.00   0.50   19.71    --   10.60 -57.00  90.00  240
;
_diffrn_measurement_device 'four-circle diffractometer'
_diffrn_measurement_device_type 'XtaLAB Pro II AFC12 (RINC): Kappa single'
_diffrn_measurement_method '\w scans'
_diffrn_orient_matrix_type 'CrysAlisPro convention (1999,Acta A55,543-557)'
_diffrn_orient_matrix_UB_11 -0.0288734000
_diffrn_orient_matrix_UB_12 -0.0409245000
_diffrn_orient_matrix_UB_13 -0.0055466000
_diffrn_orient_matrix_UB_21 -0.0351104000
_diffrn_orient_matrix_UB_22 0.0335787000
_diffrn_orient_matrix_UB_23 -0.0047259000
_diffrn_orient_matrix_UB_31 -0.0016963000
_diffrn_orient_matrix_UB_32 0.0023188000
_diffrn_orient_matrix_UB_33 -0.0294943000
_diffrn_radiation_monochromator mirror
_diffrn_radiation_probe x-ray
_diffrn_radiation_type 'Mo K\a'
_diffrn_radiation_wavelength 0.71073
_diffrn_reflns_av_R_equivalents 0.0242
_diffrn_reflns_av_unetI/netI 0.0113
_diffrn_reflns_Laue_measured_fraction_full 1.000
_diffrn_reflns_Laue_measured_fraction_max 1.000
_diffrn_reflns_limit_h_max 19
_diffrn_reflns_limit_h_min -19
_diffrn_reflns_limit_k_max 15
_diffrn_reflns_limit_k_min -15
_diffrn_reflns_limit_l_max 28
_diffrn_reflns_limit_l_min -27
_diffrn_reflns_number 54661
_diffrn_reflns_point_group_measured_fraction_full 1.000
_diffrn_reflns_point_group_measured_fraction_max 1.000
_diffrn_reflns_theta_full 24.999
_diffrn_reflns_theta_max 24.999
_diffrn_reflns_theta_min 1.744
_diffrn_source 'micro-focus sealed X-ray tube'
_diffrn_source_type 'Rigaku (Mo) X-ray Source'
_exptl_absorpt_coefficient_mu 0.082
_exptl_absorpt_correction_T_max 1.00000
_exptl_absorpt_correction_T_min 0.39958
_exptl_absorpt_correction_type multi-scan
_exptl_absorpt_process_details
;
CrysAlisPro 1.171.41.56a (Rigaku Oxford Diffraction, 2020)
Empirical absorption correction using spherical harmonics,
 implemented in SCALE3 ABSPACK scaling algorithm.
;
_exptl_crystal_colour colourless
_exptl_crystal_colour_primary colourless
_exptl_crystal_density_diffrn 1.255
_exptl_crystal_description block
_exptl_crystal_F_000 2032
_exptl_crystal_size_max 0.25
_exptl_crystal_size_mid 0.25
_exptl_crystal_size_min 0.2
_refine_diff_density_max 0.190
_refine_diff_density_min -0.180
_refine_diff_density_rms 0.036
_refine_ls_extinction_method none
_refine_ls_goodness_of_fit_ref 1.052
_refine_ls_hydrogen_treatment constr
_refine_ls_matrix_type full
_refine_ls_number_parameters 328
_refine_ls_number_reflns 4459
_refine_ls_number_restraints 1014
_refine_ls_restrained_S_all 1.011
_refine_ls_R_factor_all 0.0370
_refine_ls_R_factor_gt 0.0340
_refine_ls_shift/su_max 0.001
_refine_ls_shift/su_mean 0.000
_refine_ls_structure_factor_coef Fsqd
_refine_ls_weighting_details 'w=1/[\s^2^(Fo^2^)+(0.0445P)^2^+3.1670P] where P=(Fo^2^+2Fc^2^)/3'
_refine_ls_weighting_scheme calc
_refine_ls_wR_factor_gt 0.0878
_refine_ls_wR_factor_ref 0.0897
_reflns_Friedel_coverage 0.000
_reflns_number_gt 4063
_reflns_number_total 4459
_reflns_threshold_expression 'I > 2\s(I)'
_cod_data_source_file d3cc01021j2.cif
_cod_data_source_block k11012-jjw-a(tpg77)
_cod_depositor_comments 'Adding full bibliography for 7131590--7131593.cif.'
_cod_database_code 7131591
_shelx_shelxl_version_number 2018/3
_chemical_oxdiff_formula 'C31 H26 O4'
_shelx_space_group_comment
;
The symmetry employed for this shelxl refinement is uniquely defined
by the following loop, which should always be used as a source of
symmetry information in preference to the above space-group names.
They are only intended as comments.
;
_shelx_estimated_absorpt_t_max 0.984
_shelx_estimated_absorpt_t_min 0.980
_diffrn_oxdiff_digest_frames
;
011d7210b4cd1e8a2debd7f42fe4e05f6400025bde8
;
_reflns_odcompleteness_completeness 99.74
_reflns_odcompleteness_iscentric 1
_reflns_odcompleteness_theta 26.32
_olex2_refinement_description
;
1. Fixed Uiso
 At 1.2 times of:
  All C(H) groups, All C(H,H) groups
 At 1.5 times of:
  All C(H,H,H) groups
2. Uiso/Uaniso restraints and constraints
C1 \\sim C2 \\sim C3 \\sim C4 \\sim C5 \\sim C6 \\sim C7 \\sim C8 \\sim C9
\\sim C10 \\sim C11 \\sim C12 \\sim C13 \\sim C14 \\sim C15 \\sim C16 \\sim C17
\\sim C18 \\sim C19 \\sim C20 \\sim C21 \\sim C22 \\sim C23 \\sim C24 \\sim C25
\\sim C26 \\sim C27 \\sim C28 \\sim C29 \\sim C30 \\sim C31 \\sim C32 \\sim O1
\\sim O2 \\sim O3 \\sim O4: within 3.8A with sigma of 0.01 and sigma for
terminal atoms of 0.02
3.a Ternary CH refined with riding coordinates:
 C8(H8), C9(H9), C10(H10)
3.b Secondary CH2 refined with riding coordinates:
 C17(H17A,H17B)
3.c Aromatic/amide H refined with riding coordinates:
 C3(H3), C4(H4), C5(H5), C6(H6), C7(H7), C12(H12), C13(H13), C14(H14),
 C15(H15), C19(H19), C20(H20), C21(H21), C22(H22), C23(H23), C26(H26), C28(H28)
3.d Idealised Me refined as rotating group:
 C30(H30A,H30B,H30C), C31(H31A,H31B,H31C), C32(H32A,H32B,H32C)
;
_olex2_submission_special_instructions 'No special instructions were received'
_oxdiff_exptl_absorpt_empirical_details
;
Empirical correction (ABSPACK) includes:
- Absorption correction using spherical harmonics
- Frame scaling
;
_oxdiff_exptl_absorpt_empirical_full_max 1.562
_oxdiff_exptl_absorpt_empirical_full_min 0.516

loop_
_space_group_symop_operation_xyz
'x, y, z'
'-x, y, -z+1/2'
'x+1/2, y+1/2, z'
'-x+1/2, y+1/2, -z+1/2'
'-x, -y, -z'
'x, -y, z-1/2'
'-x+1/2, -y+1/2, -z'
'x+1/2, -y+1/2, z-1/2'

loop_
_atom_site_label
_atom_site_type_symbol
_atom_site_fract_x
_atom_site_fract_y
_atom_site_fract_z
_atom_site_U_iso_or_equiv
_atom_site_adp_type
_atom_site_occupancy
_atom_site_site_symmetry_order
_atom_site_calc_flag
_atom_site_refinement_flags_posn
_atom_site_refinement_flags_adp
_atom_site_refinement_flags_occupancy
_atom_site_disorder_assembly
_atom_site_disorder_group
O1 O 0.28752(5) 0.29882(6) 0.30669(4) 0.0302(2) Uani 1 1 d . U . . .
O2 O 0.61973(6) 0.56536(6) 0.45110(4) 0.0298(2) Uani 1 1 d . U . . .
O3 O 0.80628(6) 0.52367(7) 0.33310(4) 0.0364(2) Uani 1 1 d . U . . .
O4 O 0.59843(5) 0.26909(6) 0.34492(4) 0.0274(2) Uani 1 1 d . U . . .
C1 C 0.29385(7) 0.33838(8) 0.35297(5) 0.0238(2) Uani 1 1 d . U . . .
C2 C 0.21647(7) 0.38352(9) 0.36561(5) 0.0258(3) Uani 1 1 d . U . . .
C3 C 0.22072(9) 0.45606(11) 0.40709(6) 0.0410(3) Uani 1 1 d . U . . .
H3 H 0.275018 0.476547 0.430699 0.049 Uiso 1 1 calc R . . . .
C4 C 0.14655(10) 0.49896(13) 0.41445(7) 0.0512(4) Uani 1 1 d . U . . .
H4 H 0.150297 0.549921 0.442254 0.061 Uiso 1 1 calc R . . . .
C5 C 0.06740(9) 0.46785(12) 0.38152(7) 0.0446(4) Uani 1 1 d . U . . .
H5 H 0.016567 0.496860 0.386828 0.054 Uiso 1 1 calc R . . . .
C6 C 0.06213(8) 0.39467(12) 0.34092(6) 0.0424(3) Uani 1 1 d . U . . .
H6 H 0.007555 0.372540 0.318551 0.051 Uiso 1 1 calc R . . . .
C7 C 0.13599(8) 0.35321(10) 0.33256(6) 0.0332(3) Uani 1 1 d . U . . .
H7 H 0.131775 0.303545 0.303980 0.040 Uiso 1 1 calc R . . . .
C8 C 0.38013(7) 0.33792(8) 0.39810(5) 0.0225(2) Uani 1 1 d . U . . .
H8 H 0.375891 0.378311 0.431882 0.027 Uiso 1 1 calc R . . . .
C9 C 0.45101(7) 0.38127(8) 0.37392(5) 0.0216(2) Uani 1 1 d . U . . .
H9 H 0.458238 0.335903 0.342835 0.026 Uiso 1 1 calc R . . . .
C10 C 0.53668(7) 0.38350(8) 0.42160(5) 0.0215(2) Uani 1 1 d . U . . .
H10 H 0.530166 0.437539 0.448547 0.026 Uiso 1 1 calc R . . . .
C11 C 0.55503(7) 0.28844(8) 0.45738(5) 0.0215(2) Uani 1 1 d . U . . .
C12 C 0.63596(7) 0.27418(9) 0.49514(5) 0.0251(3) Uani 1 1 d . U . . .
H12 H 0.680091 0.321301 0.495837 0.030 Uiso 1 1 calc R . . . .
C13 C 0.65348(8) 0.19290(10) 0.53165(5) 0.0284(3) Uani 1 1 d . U . . .
H13 H 0.709397 0.184024 0.556603 0.034 Uiso 1 1 calc R . . . .
C14 C 0.58938(8) 0.12448(9) 0.53178(5) 0.0289(3) Uani 1 1 d . U . . .
H14 H 0.600649 0.069085 0.557182 0.035 Uiso 1 1 calc R . . . .
C15 C 0.50878(8) 0.13782(9) 0.49447(5) 0.0269(3) Uani 1 1 d . U . . .
H15 H 0.464735 0.090954 0.494478 0.032 Uiso 1 1 calc R . . . .
C16 C 0.49080(7) 0.21859(8) 0.45685(5) 0.0231(2) Uani 1 1 d . U . . .
C17 C 0.40206(7) 0.22951(9) 0.41665(5) 0.0264(3) Uani 1 1 d . U . . .
H17A H 0.359446 0.204206 0.435757 0.032 Uiso 1 1 calc R . . . .
H17B H 0.397834 0.188016 0.382238 0.032 Uiso 1 1 calc R . . . .
C18 C 0.42828(7) 0.48427(8) 0.34851(5) 0.0227(2) Uani 1 1 d . U . . .
C19 C 0.41346(8) 0.56399(9) 0.38126(5) 0.0310(3) Uani 1 1 d . U . . .
H19 H 0.419646 0.554670 0.420979 0.037 Uiso 1 1 calc R . . . .
C20 C 0.38980(9) 0.65680(10) 0.35686(6) 0.0391(3) Uani 1 1 d . U . . .
H20 H 0.380016 0.710532 0.379861 0.047 Uiso 1 1 calc R . . . .
C21 C 0.38044(10) 0.67133(10) 0.29930(6) 0.0411(3) Uani 1 1 d . U . . .
H21 H 0.362768 0.734491 0.282342 0.049 Uiso 1 1 calc R . . . .
C22 C 0.39682(10) 0.59383(10) 0.26640(6) 0.0413(3) Uani 1 1 d . U . . .
H22 H 0.391945 0.603966 0.226903 0.050 Uiso 1 1 calc R . . . .
C23 C 0.42038(8) 0.50121(9) 0.29099(5) 0.0311(3) Uani 1 1 d . U . . .
H23 H 0.431351 0.448170 0.267962 0.037 Uiso 1 1 calc R . . . .
C24 C 0.60992(7) 0.41618(8) 0.39802(5) 0.0218(2) Uani 1 1 d . U . . .
C25 C 0.64935(7) 0.50932(9) 0.41302(5) 0.0248(3) Uani 1 1 d . U . . .
C26 C 0.71456(8) 0.54273(9) 0.39079(5) 0.0289(3) Uani 1 1 d . U . . .
H26 H 0.740829 0.605678 0.402004 0.035 Uiso 1 1 calc R . . . .
C27 C 0.74109(7) 0.48367(9) 0.35215(5) 0.0274(3) Uani 1 1 d . U . . .
C28 C 0.70396(7) 0.39133(9) 0.33531(5) 0.0249(3) Uani 1 1 d . U . . .
H28 H 0.722279 0.351250 0.308550 0.030 Uiso 1 1 calc R . . . .
C29 C 0.63895(7) 0.35899(8) 0.35879(5) 0.0224(2) Uani 1 1 d . U . . .
C30 C 0.63169(12) 0.67016(10) 0.44974(7) 0.0507(4) Uani 1 1 d . U . . .
H30A H 0.594343 0.703548 0.469725 0.076 Uiso 1 1 calc GR . . . .
H30B H 0.617260 0.692919 0.409881 0.076 Uiso 1 1 calc GR . . . .
H30C H 0.691716 0.686434 0.468665 0.076 Uiso 1 1 calc GR . . . .
C31 C 0.82447(9) 0.47911(11) 0.28485(7) 0.0409(3) Uani 1 1 d . U . . .
H31A H 0.772336 0.478286 0.252810 0.061 Uiso 1 1 calc GR . . . .
H31B H 0.844524 0.410526 0.294232 0.061 Uiso 1 1 calc GR . . . .
H31C H 0.869142 0.517642 0.274097 0.061 Uiso 1 1 calc GR . . . .
C32 C 0.62565(9) 0.20577(10) 0.30600(6) 0.0364(3) Uani 1 1 d . U . . .
H32A H 0.618554 0.240694 0.269527 0.055 Uiso 1 1 calc GR . . . .
H32B H 0.590907 0.144760 0.299597 0.055 Uiso 1 1 calc GR . . . .
H32C H 0.686205 0.188309 0.322124 0.055 Uiso 1 1 calc GR . . . .

loop_
_atom_site_aniso_label
_atom_site_aniso_U_11
_atom_site_aniso_U_22
_atom_site_aniso_U_33
_atom_site_aniso_U_23
_atom_site_aniso_U_13
_atom_site_aniso_U_12
O1 0.0262(4) 0.0349(5) 0.0273(5) -0.0083(4) 0.0035(3) -0.0018(4)
O2 0.0385(5) 0.0241(4) 0.0278(4) -0.0066(3) 0.0107(4) -0.0103(4)
O3 0.0357(5) 0.0403(5) 0.0374(5) -0.0056(4) 0.0171(4) -0.0180(4)
O4 0.0289(4) 0.0226(4) 0.0339(5) -0.0057(3) 0.0137(4) -0.0063(3)
C1 0.0235(6) 0.0220(6) 0.0250(6) -0.0002(5) 0.0054(5) -0.0044(4)
C2 0.0235(6) 0.0292(6) 0.0246(6) 0.0033(5) 0.0066(5) -0.0021(5)
C3 0.0284(7) 0.0517(8) 0.0420(8) -0.0148(7) 0.0080(6) -0.0010(6)
C4 0.0413(8) 0.0636(10) 0.0531(9) -0.0198(8) 0.0200(7) 0.0034(7)
C5 0.0304(7) 0.0590(9) 0.0501(9) 0.0028(7) 0.0204(6) 0.0080(6)
C6 0.0231(6) 0.0589(9) 0.0451(8) 0.0023(7) 0.0089(6) -0.0018(6)
C7 0.0260(6) 0.0410(7) 0.0321(7) -0.0016(6) 0.0070(5) -0.0040(5)
C8 0.0211(5) 0.0219(6) 0.0237(6) -0.0024(4) 0.0046(4) -0.0028(4)
C9 0.0215(5) 0.0224(5) 0.0202(5) -0.0022(4) 0.0045(4) -0.0024(4)
C10 0.0216(5) 0.0211(5) 0.0211(6) -0.0016(4) 0.0047(4) -0.0033(4)
C11 0.0226(5) 0.0231(5) 0.0196(5) -0.0021(4) 0.0071(4) -0.0014(4)
C12 0.0231(6) 0.0308(6) 0.0220(6) 0.0003(5) 0.0070(5) -0.0033(5)
C13 0.0246(6) 0.0371(7) 0.0228(6) 0.0025(5) 0.0053(5) 0.0038(5)
C14 0.0342(6) 0.0267(6) 0.0271(6) 0.0048(5) 0.0105(5) 0.0043(5)
C15 0.0294(6) 0.0219(6) 0.0303(6) 0.0000(5) 0.0095(5) -0.0024(5)
C16 0.0244(6) 0.0214(5) 0.0237(6) -0.0026(4) 0.0070(5) -0.0013(4)
C17 0.0242(6) 0.0232(6) 0.0295(6) -0.0003(5) 0.0038(5) -0.0066(5)
C18 0.0187(5) 0.0249(6) 0.0230(6) -0.0001(5) 0.0034(4) -0.0044(4)
C19 0.0389(7) 0.0294(6) 0.0256(6) 0.0016(5) 0.0104(5) 0.0032(5)
C20 0.0516(8) 0.0281(7) 0.0396(8) 0.0008(6) 0.0156(6) 0.0061(6)
C21 0.0518(8) 0.0279(7) 0.0401(8) 0.0101(6) 0.0069(6) 0.0001(6)
C22 0.0596(9) 0.0359(7) 0.0250(7) 0.0068(6) 0.0058(6) -0.0080(6)
C23 0.0404(7) 0.0281(6) 0.0238(6) -0.0023(5) 0.0068(5) -0.0074(5)
C24 0.0201(5) 0.0225(5) 0.0203(5) 0.0019(4) 0.0014(4) -0.0031(4)
C25 0.0259(6) 0.0259(6) 0.0199(6) -0.0004(5) 0.0016(4) -0.0044(5)
C26 0.0301(6) 0.0268(6) 0.0275(6) -0.0024(5) 0.0040(5) -0.0124(5)
C27 0.0234(6) 0.0315(6) 0.0259(6) 0.0035(5) 0.0044(5) -0.0083(5)
C28 0.0226(6) 0.0280(6) 0.0229(6) 0.0013(5) 0.0044(4) -0.0015(5)
C29 0.0205(5) 0.0215(5) 0.0227(6) 0.0021(4) 0.0015(4) -0.0036(4)
C30 0.0841(12) 0.0261(7) 0.0528(9) -0.0071(6) 0.0373(9) -0.0112(7)
C31 0.0371(7) 0.0440(8) 0.0493(8) -0.0063(7) 0.0252(6) -0.0103(6)
C32 0.0424(8) 0.0277(7) 0.0448(8) -0.0109(6) 0.0216(6) -0.0073(6)

loop_
_atom_type_symbol
_atom_type_description
_atom_type_scat_dispersion_real
_atom_type_scat_dispersion_imag
_atom_type_scat_source
C C 0.0033 0.0016 'International Tables Vol C Tables 4.2.6.8 and 6.1.1.4'
H H 0.0000 0.0000 'International Tables Vol C Tables 4.2.6.8 and 6.1.1.4'
O O 0.0106 0.0060 'International Tables Vol C Tables 4.2.6.8 and 6.1.1.4'

loop_
_geom_angle_atom_site_label_1
_geom_angle_atom_site_label_2
_geom_angle_atom_site_label_3
_geom_angle
_geom_angle_site_symmetry_1
_geom_angle_site_symmetry_3
_geom_angle_publ_flag
C25 O2 C30 116.73(10) . . ?
C27 O3 C31 117.84(10) . . ?
C29 O4 C32 118.18(9) . . ?
O1 C1 C2 119.91(10) . . ?
O1 C1 C8 119.42(10) . . ?
C2 C1 C8 120.64(10) . . ?
C3 C2 C1 123.56(11) . . ?
C3 C2 C7 118.43(11) . . ?
C7 C2 C1 117.97(11) . . ?
C2 C3 H3 119.7 . . ?
C4 C3 C2 120.67(13) . . ?
C4 C3 H3 119.7 . . ?
C3 C4 H4 119.9 . . ?
C5 C4 C3 120.13(14) . . ?
C5 C4 H4 119.9 . . ?
C4 C5 H5 120.1 . . ?
C6 C5 C4 119.84(13) . . ?
C6 C5 H5 120.1 . . ?
C5 C6 H6 119.9 . . ?
C5 C6 C7 120.23(13) . . ?
C7 C6 H6 119.9 . . ?
C2 C7 H7 119.7 . . ?
C6 C7 C2 120.66(13) . . ?
C6 C7 H7 119.7 . . ?
C1 C8 H8 109.5 . . ?
C1 C8 C9 110.96(9) . . ?
C1 C8 C17 108.00(9) . . ?
C9 C8 H8 109.5 . . ?
C17 C8 H8 109.5 . . ?
C17 C8 C9 109.40(9) . . ?
C8 C9 H9 108.1 . . ?
C8 C9 C10 109.40(9) . . ?
C10 C9 H9 108.1 . . ?
C18 C9 C8 112.04(9) . . ?
C18 C9 H9 108.1 . . ?
C18 C9 C10 110.88(9) . . ?
C9 C10 H10 105.7 . . ?
C11 C10 C9 113.99(9) . . ?
C11 C10 H10 105.7 . . ?
C24 C10 C9 110.96(9) . . ?
C24 C10 H10 105.7 . . ?
C24 C10 C11 113.91(9) . . ?
C12 C11 C10 119.49(10) . . ?
C12 C11 C16 118.63(11) . . ?
C16 C11 C10 121.67(10) . . ?
C11 C12 H12 119.3 . . ?
C13 C12 C11 121.45(11) . . ?
C13 C12 H12 119.3 . . ?
C12 C13 H13 120.0 . . ?
C12 C13 C14 119.92(11) . . ?
C14 C13 H13 120.0 . . ?
C13 C14 H14 120.4 . . ?
C15 C14 C13 119.17(11) . . ?
C15 C14 H14 120.4 . . ?
C14 C15 H15 119.3 . . ?
C14 C15 C16 121.39(11) . . ?
C16 C15 H15 119.3 . . ?
C11 C16 C17 121.13(10) . . ?
C15 C16 C11 119.43(11) . . ?
C15 C16 C17 119.44(10) . . ?
C8 C17 H17A 109.1 . . ?
C8 C17 H17B 109.1 . . ?
C16 C17 C8 112.69(9) . . ?
C16 C17 H17A 109.1 . . ?
C16 C17 H17B 109.1 . . ?
H17A C17 H17B 107.8 . . ?
C19 C18 C9 121.79(10) . . ?
C23 C18 C9 120.33(11) . . ?
C23 C18 C19 117.87(11) . . ?
C18 C19 H19 119.5 . . ?
C20 C19 C18 121.00(12) . . ?
C20 C19 H19 119.5 . . ?
C19 C20 H20 119.9 . . ?
C21 C20 C19 120.11(13) . . ?
C21 C20 H20 119.9 . . ?
C20 C21 H21 120.1 . . ?
C20 C21 C22 119.72(12) . . ?
C22 C21 H21 120.1 . . ?
C21 C22 H22 120.0 . . ?
C21 C22 C23 119.91(12) . . ?
C23 C22 H22 120.0 . . ?
C18 C23 H23 119.3 . . ?
C22 C23 C18 121.35(12) . . ?
C22 C23 H23 119.3 . . ?
C25 C24 C10 120.42(10) . . ?
C29 C24 C10 122.79(10) . . ?
C29 C24 C25 116.72(10) . . ?
O2 C25 C24 116.26(10) . . ?
O2 C25 C26 121.90(10) . . ?
C26 C25 C24 121.84(11) . . ?
C25 C26 H26 120.3 . . ?
C27 C26 C25 119.38(11) . . ?
C27 C26 H26 120.3 . . ?
O3 C27 C26 114.54(10) . . ?
O3 C27 C28 124.08(11) . . ?
C26 C27 C28 121.37(11) . . ?
C27 C28 H28 121.0 . . ?
C27 C28 C29 118.09(11) . . ?
C29 C28 H28 121.0 . . ?
O4 C29 C24 114.92(10) . . ?
O4 C29 C28 122.49(10) . . ?
C28 C29 C24 122.59(10) . . ?
O2 C30 H30A 109.5 . . ?
O2 C30 H30B 109.5 . . ?
O2 C30 H30C 109.5 . . ?
H30A C30 H30B 109.5 . . ?
H30A C30 H30C 109.5 . . ?
H30B C30 H30C 109.5 . . ?
O3 C31 H31A 109.5 . . ?
O3 C31 H31B 109.5 . . ?
O3 C31 H31C 109.5 . . ?
H31A C31 H31B 109.5 . . ?
H31A C31 H31C 109.5 . . ?
H31B C31 H31C 109.5 . . ?
O4 C32 H32A 109.5 . . ?
O4 C32 H32B 109.5 . . ?
O4 C32 H32C 109.5 . . ?
H32A C32 H32B 109.5 . . ?
H32A C32 H32C 109.5 . . ?
H32B C32 H32C 109.5 . . ?

loop_
_geom_bond_atom_site_label_1
_geom_bond_atom_site_label_2
_geom_bond_distance
_geom_bond_site_symmetry_2
_geom_bond_publ_flag
O1 C1 1.2207(14) . ?
O2 C25 1.3742(14) . ?
O2 C30 1.4182(16) . ?
O3 C27 1.3713(14) . ?
O3 C31 1.4148(16) . ?
O4 C29 1.3684(14) . ?
O4 C32 1.4256(15) . ?
C1 C2 1.4961(16) . ?
C1 C8 1.5229(15) . ?
C2 C3 1.3873(18) . ?
C2 C7 1.3920(17) . ?
C3 H3 0.9500 . ?
C3 C4 1.386(2) . ?
C4 H4 0.9500 . ?
C4 C5 1.378(2) . ?
C5 H5 0.9500 . ?
C5 C6 1.376(2) . ?
C6 H6 0.9500 . ?
C6 C7 1.3825(19) . ?
C7 H7 0.9500 . ?
C8 H8 1.0000 . ?
C8 C9 1.5380(15) . ?
C8 C17 1.5326(16) . ?
C9 H9 1.0000 . ?
C9 C10 1.5463(15) . ?
C9 C18 1.5148(16) . ?
C10 H10 1.0000 . ?
C10 C11 1.5238(15) . ?
C10 C24 1.5148(15) . ?
C11 C12 1.3930(16) . ?
C11 C16 1.3963(16) . ?
C12 H12 0.9500 . ?
C12 C13 1.3833(17) . ?
C13 H13 0.9500 . ?
C13 C14 1.3849(18) . ?
C14 H14 0.9500 . ?
C14 C15 1.3828(18) . ?
C15 H15 0.9500 . ?
C15 C16 1.3942(17) . ?
C16 C17 1.5083(16) . ?
C17 H17A 0.9900 . ?
C17 H17B 0.9900 . ?
C18 C19 1.3903(17) . ?
C18 C23 1.3854(17) . ?
C19 H19 0.9500 . ?
C19 C20 1.3851(18) . ?
C20 H20 0.9500 . ?
C20 C21 1.378(2) . ?
C21 H21 0.9500 . ?
C21 C22 1.378(2) . ?
C22 H22 0.9500 . ?
C22 C23 1.3843(19) . ?
C23 H23 0.9500 . ?
C24 C25 1.4034(16) . ?
C24 C29 1.3992(16) . ?
C25 C26 1.3842(17) . ?
C26 H26 0.9500 . ?
C26 C27 1.3815(18) . ?
C27 C28 1.3870(17) . ?
C28 H28 0.9500 . ?
C28 C29 1.3953(16) . ?
C30 H30A 0.9800 . ?
C30 H30B 0.9800 . ?
C30 H30C 0.9800 . ?
C31 H31A 0.9800 . ?
C31 H31B 0.9800 . ?
C31 H31C 0.9800 . ?
C32 H32A 0.9800 . ?
C32 H32B 0.9800 . ?
C32 H32C 0.9800 . ?

loop_
_geom_torsion_atom_site_label_1
_geom_torsion_atom_site_label_2
_geom_torsion_atom_site_label_3
_geom_torsion_atom_site_label_4
_geom_torsion
_geom_torsion_site_symmetry_1
_geom_torsion_site_symmetry_2
_geom_torsion_site_symmetry_3
_geom_torsion_site_symmetry_4
_geom_torsion_publ_flag
O1 C1 C2 C3 -158.32(13) . . . . ?
O1 C1 C2 C7 19.49(17) . . . . ?
O1 C1 C8 C9 53.97(14) . . . . ?
O1 C1 C8 C17 -65.94(14) . . . . ?
O2 C25 C26 C27 -179.27(11) . . . . ?
O3 C27 C28 C29 179.00(11) . . . . ?
C1 C2 C3 C4 176.28(14) . . . . ?
C1 C2 C7 C6 -177.83(12) . . . . ?
C1 C8 C9 C10 177.73(9) . . . . ?
C1 C8 C9 C18 54.35(12) . . . . ?
C1 C8 C17 C16 173.93(9) . . . . ?
C2 C1 C8 C9 -128.21(11) . . . . ?
C2 C1 C8 C17 111.88(11) . . . . ?
C2 C3 C4 C5 1.8(3) . . . . ?
C3 C2 C7 C6 0.1(2) . . . . ?
C3 C4 C5 C6 -0.6(3) . . . . ?
C4 C5 C6 C7 -0.8(2) . . . . ?
C5 C6 C7 C2 1.1(2) . . . . ?
C7 C2 C3 C4 -1.5(2) . . . . ?
C8 C1 C2 C3 23.87(18) . . . . ?
C8 C1 C2 C7 -158.32(11) . . . . ?
C8 C9 C10 C11 44.20(12) . . . . ?
C8 C9 C10 C24 174.41(9) . . . . ?
C8 C9 C18 C19 60.42(14) . . . . ?
C8 C9 C18 C23 -118.59(12) . . . . ?
C9 C8 C17 C16 53.05(13) . . . . ?
C9 C10 C11 C12 169.33(10) . . . . ?
C9 C10 C11 C16 -15.97(15) . . . . ?
C9 C10 C24 C25 110.53(11) . . . . ?
C9 C10 C24 C29 -66.37(13) . . . . ?
C9 C18 C19 C20 -177.72(11) . . . . ?
C9 C18 C23 C22 177.78(12) . . . . ?
C10 C9 C18 C19 -62.13(14) . . . . ?
C10 C9 C18 C23 118.87(11) . . . . ?
C10 C11 C12 C13 174.88(10) . . . . ?
C10 C11 C16 C15 -173.75(10) . . . . ?
C10 C11 C16 C17 5.69(17) . . . . ?
C10 C24 C25 O2 2.24(15) . . . . ?
C10 C24 C25 C26 -177.91(11) . . . . ?
C10 C24 C29 O4 -2.48(15) . . . . ?
C10 C24 C29 C28 177.18(10) . . . . ?
C11 C10 C24 C25 -119.23(11) . . . . ?
C11 C10 C24 C29 63.88(14) . . . . ?
C11 C12 C13 C14 -1.07(18) . . . . ?
C11 C16 C17 C8 -24.48(16) . . . . ?
C12 C11 C16 C15 0.99(17) . . . . ?
C12 C11 C16 C17 -179.57(11) . . . . ?
C12 C13 C14 C15 1.06(18) . . . . ?
C13 C14 C15 C16 -0.03(18) . . . . ?
C14 C15 C16 C11 -1.00(18) . . . . ?
C14 C15 C16 C17 179.55(11) . . . . ?
C15 C16 C17 C8 154.96(11) . . . . ?
C16 C11 C12 C13 0.03(17) . . . . ?
C17 C8 C9 C10 -63.21(11) . . . . ?
C17 C8 C9 C18 173.42(9) . . . . ?
C18 C9 C10 C11 168.26(9) . . . . ?
C18 C9 C10 C24 -61.53(12) . . . . ?
C18 C19 C20 C21 0.1(2) . . . . ?
C19 C18 C23 C22 -1.27(18) . . . . ?
C19 C20 C21 C22 -1.6(2) . . . . ?
C20 C21 C22 C23 1.7(2) . . . . ?
C21 C22 C23 C18 -0.2(2) . . . . ?
C23 C18 C19 C20 1.32(18) . . . . ?
C24 C10 C11 C12 40.60(14) . . . . ?
C24 C10 C11 C16 -144.70(11) . . . . ?
C24 C25 C26 C27 0.89(18) . . . . ?
C25 C24 C29 O4 -179.49(9) . . . . ?
C25 C24 C29 C28 0.18(16) . . . . ?
C25 C26 C27 O3 -179.68(11) . . . . ?
C25 C26 C27 C28 -0.26(18) . . . . ?
C26 C27 C28 C29 -0.36(17) . . . . ?
C27 C28 C29 O4 -179.96(10) . . . . ?
C27 C28 C29 C24 0.40(17) . . . . ?
C29 C24 C25 O2 179.32(10) . . . . ?
C29 C24 C25 C26 -0.83(17) . . . . ?
C30 O2 C25 C24 -155.65(12) . . . . ?
C30 O2 C25 C26 24.50(17) . . . . ?
C31 O3 C27 C26 -166.60(12) . . . . ?
C31 O3 C27 C28 13.99(18) . . . . ?
C32 O4 C29 C24 -178.83(10) . . . . ?
C32 O4 C29 C28 1.51(16) . . . . ?
